data_7700087
loop_
_publ_author_name
'Hidalgo, Nereida'
'Bajo, Sonia'
'Moreno, Juan Jos\'e'
'Navarro-Gilabert, Carlos'
'Mercado, Brandon Q.'
'Campos, Jes\'us'

_publ_section_title
;
 Reactivity of a gold(i)/platinum(0) frustrated Lewis pair with germanium
 and tin dihalides.
;
_journal_issue 25
_journal_name_full 'Dalton transactions (Cambridge, England : 2003)'
_journal_page_first 9127
_journal_page_last 9138
_journal_paper_doi 10.1039/c9dt00702d
_journal_volume 48
_journal_year 2019
_chemical_absolute_configuration ad
_chemical_formula_moiety 'C38 H48 Au Cl3 F Ge P'
_chemical_formula_sum 'C38 H48 Au Cl3 F Ge P'
_chemical_formula_weight 930.64
_space_group_crystal_system monoclinic
_space_group_IT_number 9
_space_group_name_Hall 'C -2yc'
_space_group_name_H-M_alt 'C 1 c 1'
_symmetry_space_group_name_Hall 'C -2yc'
_symmetry_space_group_name_H-M 'C 1 c 1'
_atom_sites_solution_hydrogens geom
_atom_sites_solution_primary SHELXT
_atom_sites_solution_secondary difmap
_audit_creation_method SHELXL-2014/7
_audit_update_record
;
2019-02-14 deposited with the CCDC.    2019-05-23 downloaded from the CCDC.
;
_cell_angle_alpha 90
_cell_angle_beta 92.166(2)
_cell_angle_gamma 90
_cell_formula_units_Z 4
_cell_length_a 13.6626(3)
_cell_length_b 22.0555(5)
_cell_length_c 12.6148(3)
_cell_measurement_reflns_used 37358
_cell_measurement_temperature 93(2)
_cell_measurement_theta_max 66.5440
_cell_measurement_theta_min 3.7820
_cell_volume 3798.57(15)
_computing_cell_refinement 'CrysAlisPro 1.171.39.16b (Rigaku OD, 2015)'
_computing_data_collection 'CrysAlisPro 1.171.39.16b (Rigaku OD, 2015)'
_computing_data_reduction 'CrysAlisPro 1.171.39.16b (Rigaku OD, 2015)'
_computing_molecular_graphics 'Olex2 (Dolomanov et al., 2009)'
_computing_publication_material 'CIFTAB-2014/2 (Sheldrick, 2014)'
_computing_structure_refinement 'SHELXL-2014/7 (Sheldrick, 2014)'
_computing_structure_solution 'SHELXT-2014/5 (Sheldrick, 2014)'
_diffrn_ambient_temperature 93(2)
_diffrn_detector_area_resol_mean 22.2
_diffrn_measured_fraction_theta_full 1.000
_diffrn_measured_fraction_theta_max 1.000
_diffrn_measurement_device_type 'Rigaku Saturn 944+ CCD'
_diffrn_measurement_method \w
_diffrn_radiation_type CuK\a
_diffrn_radiation_wavelength 1.54184
_diffrn_reflns_av_R_equivalents 0.0572
_diffrn_reflns_av_unetI/netI 0.0255
_diffrn_reflns_Laue_measured_fraction_full 1.000
_diffrn_reflns_Laue_measured_fraction_max 1.000
_diffrn_reflns_limit_h_max 16
_diffrn_reflns_limit_h_min -16
_diffrn_reflns_limit_k_max 26
_diffrn_reflns_limit_k_min -26
_diffrn_reflns_limit_l_max 15
_diffrn_reflns_limit_l_min -15
_diffrn_reflns_number 67328
_diffrn_reflns_point_group_measured_fraction_full 0.999
_diffrn_reflns_point_group_measured_fraction_max 0.999
_diffrn_reflns_theta_full 66.598
_diffrn_reflns_theta_max 66.598
_diffrn_reflns_theta_min 3.808
_diffrn_source 'microfocus rotating anode'
_exptl_absorpt_coefficient_mu 10.703
_exptl_absorpt_correction_T_max 1.00000
_exptl_absorpt_correction_T_min 0.54167
_exptl_absorpt_correction_type multi-scan
_exptl_absorpt_process_details
; 
CrysAlisPro 1.171.39.16b (Rigaku Oxford Diffraction, 2015) 
Empirical absorption correction using spherical harmonics, 
 implemented in SCALE3 ABSPACK scaling algorithm. 
;
_exptl_crystal_colour Colorless
_exptl_crystal_density_diffrn 1.627
_exptl_crystal_description Plate
_exptl_crystal_F_000 1848
_exptl_crystal_size_max 0.200
_exptl_crystal_size_mid 0.200
_exptl_crystal_size_min 0.050
_refine_diff_density_max 0.592
_refine_diff_density_min -0.723
_refine_diff_density_rms 0.061
_refine_ls_abs_structure_details
; 
 Flack x determined using 3097 quotients [(I+)-(I-)]/[(I+)+(I-)] 
 (Parsons, Flack and Wagner, Acta Cryst. B69 (2013) 249-259). 
;
_refine_ls_abs_structure_Flack -0.036(3)
_refine_ls_extinction_method none
_refine_ls_goodness_of_fit_ref 1.029
_refine_ls_hydrogen_treatment constr
_refine_ls_matrix_type full
_refine_ls_number_parameters 419
_refine_ls_number_reflns 6706
_refine_ls_number_restraints 2
_refine_ls_restrained_S_all 1.028
_refine_ls_R_factor_all 0.0222
_refine_ls_R_factor_gt 0.0204
_refine_ls_shift/su_max 0.000
_refine_ls_shift/su_mean 0.000
_refine_ls_structure_factor_coef Fsqd
_refine_ls_weighting_details 'w=1/[\s^2^(Fo^2^)+(0.0220P)^2^+6.3964P] where P=(Fo^2^+2Fc^2^)/3'
_refine_ls_weighting_scheme calc
_refine_ls_wR_factor_gt 0.0457
_refine_ls_wR_factor_ref 0.0464
_reflns_Friedel_coverage 0.994
_reflns_Friedel_fraction_full 0.998
_reflns_Friedel_fraction_max 0.998
_reflns_number_gt 6470
_reflns_number_total 6706
_reflns_threshold_expression 'I > 2\s(I)'
_cod_data_source_file c9dt00702d2.cif
_cod_data_source_block 007b-19021
_cod_depositor_comments 'Adding full bibliography for 7700087--7700092.cif.'
_cod_database_code 7700087
_shelx_shelxl_version_number 2014/7
_shelx_space_group_comment
; 
The symmetry employed for this shelxl refinement is uniquely defined 
by the following loop, which should always be used as a source of 
symmetry information in preference to the above space-group names. 
They are only intended as comments. 
;
_shelx_estimated_absorpt_t_min 0.223
_shelx_estimated_absorpt_t_max 0.617

loop_
_space_group_symop_operation_xyz
'x, y, z'
'x, -y, z+1/2'
'x+1/2, y+1/2, z'
'x+1/2, -y+1/2, z+1/2'

loop_
_atom_site_label
_atom_site_type_symbol
_atom_site_fract_x
_atom_site_fract_y
_atom_site_fract_z
_atom_site_U_iso_or_equiv
_atom_site_adp_type
_atom_site_occupancy
_atom_site_site_symmetry_order
_atom_site_calc_flag
_atom_site_refinement_flags_posn
_atom_site_refinement_flags_adp
_atom_site_refinement_flags_occupancy
_atom_site_disorder_assembly
_atom_site_disorder_group
Au1 Au 0.71967(2) 0.28278(2) 0.09322(2) 0.02027(6) Uani 1 1 d . . . . .
Ge1 Ge 0.68171(5) 0.20857(3) -0.04013(6) 0.02266(16) Uani 1 1 d . . . . .
Cl1 Cl 0.76705(15) 0.12477(8) -0.04557(15) 0.0336(4) Uani 1 1 d . . . . .
Cl2 Cl 0.53222(12) 0.17359(7) -0.04830(13) 0.0337(4) Uani 1 1 d . . . . .
Cl3 Cl 0.69612(12) 0.23978(7) -0.20361(12) 0.0313(3) Uani 1 1 d . . . . .
P1 P 0.76503(11) 0.36306(6) 0.20108(12) 0.0196(3) Uani 1 1 d . . . . .
C00N C 0.8958(5) 0.3748(3) 0.1909(5) 0.0304(14) Uani 1 1 d . . . . .
H00A H 0.9314 0.3417 0.2269 0.046 Uiso 1 1 calc R U . . .
H00B H 0.9143 0.4135 0.2244 0.046 Uiso 1 1 calc R U . . .
H00C H 0.9122 0.3757 0.1160 0.046 Uiso 1 1 calc R U . . .
C1 C 0.7472(4) 0.3532(2) 0.3438(4) 0.0187(11) Uani 1 1 d . . . . .
C2 C 0.7367(4) 0.2930(2) 0.3809(5) 0.0202(12) Uani 1 1 d . . . . .
C3 C 0.7414(5) 0.2822(3) 0.4903(5) 0.0259(13) Uani 1 1 d . . . . .
H3 H 0.7361 0.2418 0.5155 0.031 Uiso 1 1 calc R U . . .
C4 C 0.7535(5) 0.3288(3) 0.5622(5) 0.0288(14) Uani 1 1 d . . . . .
H4 H 0.7596 0.3204 0.6361 0.035 Uiso 1 1 calc R U . . .
C5 C 0.7567(4) 0.3883(3) 0.5258(5) 0.0236(13) Uani 1 1 d . . . . .
H5 H 0.7607 0.4206 0.5756 0.028 Uiso 1 1 calc R U . . .
C6 C 0.7542(4) 0.4016(2) 0.4177(5) 0.0202(12) Uani 1 1 d . . . . .
C7 C 0.7099(4) 0.2386(2) 0.3135(5) 0.0190(11) Uani 1 1 d . . . . .
C8 C 0.6095(4) 0.2261(2) 0.2913(5) 0.0219(12) Uani 1 1 d . . . . .
C9 C 0.5834(4) 0.1719(3) 0.2406(5) 0.0253(13) Uani 1 1 d . . . . .
H9 H 0.5163 0.1633 0.2247 0.030 Uiso 1 1 calc R U . . .
C10 C 0.6543(5) 0.1306(3) 0.2132(6) 0.0266(16) Uani 1 1 d . . . . .
H10 H 0.6355 0.0939 0.1789 0.032 Uiso 1 1 calc R U . . .
C11 C 0.7524(4) 0.1424(3) 0.2351(5) 0.0236(12) Uani 1 1 d . . . . .
H11 H 0.8003 0.1136 0.2159 0.028 Uiso 1 1 calc R U . . .
C12 C 0.7820(4) 0.1963(3) 0.2854(5) 0.0217(12) Uani 1 1 d . . . . .
C13 C 0.5287(5) 0.2697(3) 0.3222(6) 0.0301(14) Uani 1 1 d . . . . .
H13 H 0.5609 0.3054 0.3578 0.036 Uiso 1 1 calc R U . . .
C14 C 0.4697(5) 0.2935(3) 0.2247(7) 0.0464(19) Uani 1 1 d . . . . .
H14A H 0.4379 0.2594 0.1874 0.070 Uiso 1 1 calc R U . . .
H14B H 0.5138 0.3141 0.1771 0.070 Uiso 1 1 calc R U . . .
H14C H 0.4198 0.3220 0.2476 0.070 Uiso 1 1 calc R U . . .
C15 C 0.4612(6) 0.2405(4) 0.4023(7) 0.0464(19) Uani 1 1 d . . . . .
H15A H 0.4122 0.2701 0.4234 0.070 Uiso 1 1 calc R U . . .
H15B H 0.5002 0.2274 0.4649 0.070 Uiso 1 1 calc R U . . .
H15C H 0.4282 0.2054 0.3696 0.070 Uiso 1 1 calc R U . . .
C16 C 0.8902(4) 0.2077(3) 0.3064(5) 0.0258(13) Uani 1 1 d . . . . .
H16 H 0.8979 0.2515 0.3261 0.031 Uiso 1 1 calc R U . . .
C016 C 0.7113(6) 0.4323(3) 0.1485(5) 0.0354(16) Uani 1 1 d . . . . .
H01A H 0.7254 0.4360 0.0732 0.053 Uiso 1 1 calc R U . . .
H01B H 0.7392 0.4671 0.1874 0.053 Uiso 1 1 calc R U . . .
H01C H 0.6403 0.4313 0.1565 0.053 Uiso 1 1 calc R U . . .
C17 C 0.9497(5) 0.1970(4) 0.2069(6) 0.0424(18) Uani 1 1 d . . . . .
H17A H 0.9480 0.1538 0.1887 0.064 Uiso 1 1 calc R U . . .
H17B H 1.0177 0.2096 0.2211 0.064 Uiso 1 1 calc R U . . .
H17C H 0.9213 0.2206 0.1477 0.064 Uiso 1 1 calc R U . . .
C18 C 0.9302(5) 0.1702(3) 0.4005(6) 0.0367(16) Uani 1 1 d . . . . .
H18A H 0.9186 0.1270 0.3864 0.055 Uiso 1 1 calc R U . . .
H18B H 0.8969 0.1821 0.4648 0.055 Uiso 1 1 calc R U . . .
H18C H 1.0007 0.1774 0.4107 0.055 Uiso 1 1 calc R U . . .
C19 C 0.7514(4) 0.4679(2) 0.3893(5) 0.0205(12) Uani 1 1 d . . . . .
C20 C 0.6588(4) 0.4954(3) 0.3709(5) 0.0221(12) Uani 1 1 d . . . . .
C21 C 0.6555(5) 0.5576(3) 0.3496(5) 0.0288(14) Uani 1 1 d . . . . .
H21 H 0.5939 0.5766 0.3358 0.035 Uiso 1 1 calc R U . . .
C22 C 0.7400(5) 0.5920(3) 0.3483(5) 0.0296(14) Uani 1 1 d . . . . .
H22 H 0.7363 0.6341 0.3332 0.036 Uiso 1 1 calc R U . . .
C23 C 0.8306(4) 0.5647(3) 0.3692(5) 0.0247(13) Uani 1 1 d . . . . .
H23 H 0.8884 0.5886 0.3688 0.030 Uiso 1 1 calc R U . . .
C24 C 0.8379(4) 0.5024(2) 0.3909(4) 0.0203(12) Uani 1 1 d . . . . .
C25 C 0.5639(4) 0.4597(3) 0.3783(5) 0.0312(14) Uani 1 1 d . . . . .
H25 H 0.5793 0.4161 0.3646 0.037 Uiso 1 1 calc R U . . .
C26 C 0.4829(5) 0.4788(4) 0.2973(6) 0.0434(18) Uani 1 1 d . . . . .
H26A H 0.4620 0.5203 0.3126 0.065 Uiso 1 1 calc R U . . .
H26B H 0.4270 0.4513 0.3020 0.065 Uiso 1 1 calc R U . . .
H26C H 0.5081 0.4771 0.2256 0.065 Uiso 1 1 calc R U . . .
C27 C 0.5257(5) 0.4641(4) 0.4908(6) 0.0416(17) Uani 1 1 d . . . . .
H27A H 0.5766 0.4503 0.5421 0.062 Uiso 1 1 calc R U . . .
H27B H 0.4675 0.4385 0.4962 0.062 Uiso 1 1 calc R U . . .
H27C H 0.5086 0.5063 0.5060 0.062 Uiso 1 1 calc R U . . .
C28 C 0.9377(4) 0.4753(2) 0.4187(5) 0.0217(12) Uani 1 1 d . . . . .
H28 H 0.9330 0.4306 0.4058 0.026 Uiso 1 1 calc R U . . .
C29 C 1.0190(5) 0.4994(3) 0.3517(5) 0.0312(15) Uani 1 1 d . . . . .
H29A H 0.9982 0.4975 0.2766 0.047 Uiso 1 1 calc R U . . .
H29B H 1.0780 0.4746 0.3638 0.047 Uiso 1 1 calc R U . . .
H29C H 1.0333 0.5415 0.3715 0.047 Uiso 1 1 calc R U . . .
C30 C 0.9662(5) 0.4843(3) 0.5360(5) 0.0333(15) Uani 1 1 d . . . . .
H30A H 0.9711 0.5277 0.5515 0.050 Uiso 1 1 calc R U . . .
H30B H 1.0295 0.4648 0.5521 0.050 Uiso 1 1 calc R U . . .
H30C H 0.9161 0.4661 0.5796 0.050 Uiso 1 1 calc R U . . .
F1B F 0.7866(4) 0.0341(2) 0.4163(4) 0.0386(13) Uani 0.7 1 d . . P A 1
F1A F 0.5908(9) 0.1668(5) 0.5838(11) 0.0386(15) Uani 0.3 1 d . . P B 2
C31 C 0.6495(5) 0.1235(3) 0.5943(6) 0.0386(15) Uani 1 1 d . . . . .
H31 H 0.6104 0.1592 0.5939 0.046 Uiso 0.7 1 calc R U P B 1
C32 C 0.6887(5) 0.1044(3) 0.5017(5) 0.0344(15) Uani 1 1 d . . . . .
H32 H 0.6767 0.1258 0.4372 0.041 Uiso 1 1 calc R U . . .
C33 C 0.7461(6) 0.0532(3) 0.5051(6) 0.0337(18) Uani 1 1 d . . . . .
H33 H 0.7734 0.0392 0.4414 0.040 Uiso 0.3 1 calc R U P A 2
C34 C 0.7652(5) 0.0216(3) 0.5977(6) 0.0351(16) Uani 1 1 d . . . . .
H34 H 0.8063 -0.0131 0.5984 0.042 Uiso 1 1 calc R U . . .
C35 C 0.7237(6) 0.0413(3) 0.6889(6) 0.0344(18) Uani 1 1 d . . . . .
H35 H 0.7350 0.0197 0.7534 0.041 Uiso 1 1 calc R U . . .
C36 C 0.6651(5) 0.0927(3) 0.6865(6) 0.0326(15) Uani 1 1 d . . . . .
H36 H 0.6360 0.1064 0.7494 0.039 Uiso 1 1 calc R U . . .

loop_
_atom_site_aniso_label
_atom_site_aniso_U_11
_atom_site_aniso_U_22
_atom_site_aniso_U_33
_atom_site_aniso_U_23
_atom_site_aniso_U_13
_atom_site_aniso_U_12
Au1 0.02691(10) 0.01509(10) 0.01888(11) -0.00199(13) 0.00204(7) -0.00387(12)
Ge1 0.0323(4) 0.0143(3) 0.0212(4) -0.0014(3) -0.0016(3) -0.0031(3)
Cl1 0.0502(10) 0.0221(8) 0.0285(9) -0.0018(7) 0.0001(8) 0.0081(7)
Cl2 0.0363(8) 0.0265(8) 0.0374(9) 0.0052(7) -0.0090(7) -0.0116(6)
Cl3 0.0509(9) 0.0197(7) 0.0232(8) 0.0011(6) 0.0009(7) -0.0030(6)
P1 0.0300(7) 0.0118(7) 0.0172(7) -0.0008(6) 0.0023(6) -0.0026(6)
C00N 0.036(3) 0.029(3) 0.027(3) -0.002(3) 0.004(3) -0.012(3)
C1 0.021(3) 0.016(3) 0.020(3) 0.000(2) 0.003(2) -0.003(2)
C2 0.025(3) 0.014(3) 0.022(3) 0.000(2) 0.003(2) -0.003(2)
C3 0.039(3) 0.015(3) 0.025(3) 0.002(2) 0.006(3) -0.005(2)
C4 0.048(4) 0.022(3) 0.016(3) 0.003(2) 0.006(3) 0.000(3)
C5 0.034(3) 0.014(3) 0.023(3) -0.001(2) 0.004(3) -0.005(2)
C6 0.024(3) 0.014(3) 0.023(3) -0.002(2) 0.008(2) -0.003(2)
C7 0.027(3) 0.013(3) 0.017(3) 0.000(2) 0.000(2) -0.003(2)
C8 0.028(3) 0.015(3) 0.023(3) 0.006(2) 0.006(2) -0.006(2)
C9 0.030(3) 0.021(3) 0.024(3) 0.002(3) 0.001(2) -0.010(2)
C10 0.037(4) 0.016(3) 0.027(4) -0.001(3) 0.003(3) -0.008(3)
C11 0.034(3) 0.016(3) 0.021(3) 0.000(2) 0.003(2) 0.002(2)
C12 0.032(3) 0.016(3) 0.017(3) 0.005(2) 0.004(2) -0.001(2)
C13 0.027(3) 0.024(3) 0.039(4) -0.002(3) 0.005(3) -0.002(3)
C14 0.041(4) 0.042(4) 0.057(5) 0.018(4) 0.009(4) 0.013(3)
C15 0.042(4) 0.052(5) 0.046(5) 0.003(4) 0.018(4) 0.013(4)
C16 0.027(3) 0.018(3) 0.032(3) -0.003(3) 0.002(3) 0.000(2)
C016 0.060(4) 0.021(3) 0.025(4) 0.007(3) 0.002(3) 0.007(3)
C17 0.029(4) 0.054(5) 0.046(5) -0.005(4) 0.011(3) -0.007(3)
C18 0.037(4) 0.024(3) 0.049(4) 0.002(3) -0.005(3) 0.001(3)
C19 0.031(3) 0.014(3) 0.017(3) -0.001(2) 0.002(2) -0.001(2)
C20 0.028(3) 0.021(3) 0.017(3) -0.006(2) 0.004(2) 0.005(2)
C21 0.033(3) 0.026(3) 0.027(3) -0.005(3) -0.001(3) 0.010(3)
C22 0.050(4) 0.014(3) 0.024(3) 0.000(3) 0.005(3) 0.006(3)
C23 0.035(3) 0.015(3) 0.025(3) -0.001(2) 0.004(3) -0.001(2)
C24 0.030(3) 0.014(3) 0.016(3) -0.003(2) 0.005(2) 0.000(2)
C25 0.028(3) 0.028(3) 0.037(4) -0.009(3) 0.000(3) 0.000(3)
C26 0.029(4) 0.054(5) 0.046(5) -0.012(4) -0.002(3) 0.007(3)
C27 0.034(4) 0.049(4) 0.042(4) -0.002(4) 0.008(3) -0.004(3)
C28 0.028(3) 0.014(3) 0.023(3) -0.007(2) 0.000(2) 0.002(2)
C29 0.030(3) 0.028(3) 0.036(4) -0.005(3) 0.005(3) -0.005(3)
C30 0.036(4) 0.030(4) 0.034(4) -0.004(3) -0.001(3) 0.003(3)
F1B 0.055(3) 0.029(3) 0.033(3) -0.007(2) 0.017(3) -0.001(2)
F1A 0.040(3) 0.028(3) 0.048(4) 0.007(3) 0.006(3) -0.005(2)
C31 0.040(3) 0.028(3) 0.048(4) 0.007(3) 0.006(3) -0.005(2)
C32 0.041(4) 0.032(4) 0.030(4) 0.004(3) 0.001(3) -0.012(3)
C33 0.045(4) 0.031(4) 0.027(4) -0.007(3) 0.013(3) -0.014(3)
C34 0.035(3) 0.024(3) 0.047(4) 0.001(3) 0.009(3) -0.001(3)
C35 0.042(4) 0.028(4) 0.033(4) 0.004(3) -0.002(3) -0.004(3)
C36 0.041(4) 0.031(4) 0.026(4) -0.004(3) 0.005(3) -0.007(3)

loop_
_atom_type_symbol
_atom_type_description
_atom_type_scat_dispersion_real
_atom_type_scat_dispersion_imag
_atom_type_scat_source
C C 0.0181 0.0091 'International Tables Vol C Tables 4.2.6.8 and 6.1.1.4'
H H 0.0000 0.0000 'International Tables Vol C Tables 4.2.6.8 and 6.1.1.4'
Au Au -4.4197 7.2980 'International Tables Vol C Tables 4.2.6.8 and 6.1.1.4'
Cl Cl 0.3639 0.7018 'International Tables Vol C Tables 4.2.6.8 and 6.1.1.4'
F F 0.0727 0.0534 'International Tables Vol C Tables 4.2.6.8 and 6.1.1.4'
Ge Ge -1.0885 0.8855 'International Tables Vol C Tables 4.2.6.8 and 6.1.1.4'
P P 0.2955 0.4335 'International Tables Vol C Tables 4.2.6.8 and 6.1.1.4'

loop_
_geom_angle_atom_site_label_1
_geom_angle_atom_site_label_2
_geom_angle_atom_site_label_3
_geom_angle
P1 Au1 Ge1 171.30(4)
Cl2 Ge1 Cl1 101.47(7)
Cl2 Ge1 Cl3 100.60(7)
Cl1 Ge1 Cl3 99.73(7)
Cl2 Ge1 Au1 116.95(6)
Cl1 Ge1 Au1 119.93(6)
Cl3 Ge1 Au1 115.00(5)
C016 P1 C00N 103.9(3)
C016 P1 C1 113.0(3)
C00N P1 C1 104.7(3)
C016 P1 Au1 109.6(2)
C00N P1 Au1 108.2(2)
C1 P1 Au1 116.42(18)
P1 C00N H00A 109.5
P1 C00N H00B 109.5
H00A C00N H00B 109.5
P1 C00N H00C 109.5
H00A C00N H00C 109.5
H00B C00N H00C 109.5
C6 C1 C2 119.5(5)
C6 C1 P1 123.2(4)
C2 C1 P1 116.9(4)
C3 C2 C1 118.9(5)
C3 C2 C7 114.9(5)
C1 C2 C7 125.8(5)
C4 C3 C2 121.6(5)
C4 C3 H3 119.2
C2 C3 H3 119.2
C3 C4 C5 119.3(6)
C3 C4 H4 120.3
C5 C4 H4 120.3
C4 C5 C6 121.4(5)
C4 C5 H5 119.3
C6 C5 H5 119.3
C5 C6 C1 119.0(5)
C5 C6 C19 115.8(5)
C1 C6 C19 125.0(5)
C12 C7 C8 120.1(5)
C12 C7 C2 120.7(5)
C8 C7 C2 118.6(5)
C9 C8 C7 119.0(5)
C9 C8 C13 118.8(5)
C7 C8 C13 122.2(5)
C10 C9 C8 120.6(6)
C10 C9 H9 119.7
C8 C9 H9 119.7
C11 C10 C9 120.6(6)
C11 C10 H10 119.7
C9 C10 H10 119.7
C10 C11 C12 120.7(6)
C10 C11 H11 119.6
C12 C11 H11 119.6
C11 C12 C7 118.9(5)
C11 C12 C16 119.0(5)
C7 C12 C16 122.1(5)
C8 C13 C15 111.2(5)
C8 C13 C14 111.9(6)
C15 C13 C14 111.1(7)
C8 C13 H13 107.5
C15 C13 H13 107.5
C14 C13 H13 107.5
C13 C14 H14A 109.5
C13 C14 H14B 109.5
H14A C14 H14B 109.5
C13 C14 H14C 109.5
H14A C14 H14C 109.5
H14B C14 H14C 109.5
C13 C15 H15A 109.5
C13 C15 H15B 109.5
H15A C15 H15B 109.5
C13 C15 H15C 109.5
H15A C15 H15C 109.5
H15B C15 H15C 109.5
C12 C16 C18 111.3(5)
C12 C16 C17 112.0(5)
C18 C16 C17 111.4(5)
C12 C16 H16 107.3
C18 C16 H16 107.3
C17 C16 H16 107.3
P1 C016 H01A 109.5
P1 C016 H01B 109.5
H01A C016 H01B 109.5
P1 C016 H01C 109.5
H01A C016 H01C 109.5
H01B C016 H01C 109.5
C16 C17 H17A 109.5
C16 C17 H17B 109.5
H17A C17 H17B 109.5
C16 C17 H17C 109.5
H17A C17 H17C 109.5
H17B C17 H17C 109.5
C16 C18 H18A 109.5
C16 C18 H18B 109.5
H18A C18 H18B 109.5
C16 C18 H18C 109.5
H18A C18 H18C 109.5
H18B C18 H18C 109.5
C24 C19 C20 121.1(5)
C24 C19 C6 120.6(5)
C20 C19 C6 118.0(5)
C21 C20 C19 118.3(5)
C21 C20 C25 119.8(5)
C19 C20 C25 121.8(5)
C22 C21 C20 121.2(6)
C22 C21 H21 119.4
C20 C21 H21 119.4
C21 C22 C23 119.9(5)
C21 C22 H22 120.0
C23 C22 H22 120.0
C22 C23 C24 121.0(6)
C22 C23 H23 119.5
C24 C23 H23 119.5
C23 C24 C19 118.3(5)
C23 C24 C28 119.2(5)
C19 C24 C28 122.5(5)
C20 C25 C27 110.1(5)
C20 C25 C26 114.3(6)
C27 C25 C26 109.7(5)
C20 C25 H25 107.5
C27 C25 H25 107.5
C26 C25 H25 107.5
C25 C26 H26A 109.5
C25 C26 H26B 109.5
H26A C26 H26B 109.5
C25 C26 H26C 109.5
H26A C26 H26C 109.5
H26B C26 H26C 109.5
C25 C27 H27A 109.5
C25 C27 H27B 109.5
H27A C27 H27B 109.5
C25 C27 H27C 109.5
H27A C27 H27C 109.5
H27B C27 H27C 109.5
C29 C28 C24 113.7(5)
C29 C28 C30 109.2(5)
C24 C28 C30 111.4(5)
C29 C28 H28 107.4
C24 C28 H28 107.4
C30 C28 H28 107.4
C28 C29 H29A 109.5
C28 C29 H29B 109.5
H29A C29 H29B 109.5
C28 C29 H29C 109.5
H29A C29 H29C 109.5
H29B C29 H29C 109.5
C28 C30 H30A 109.5
C28 C30 H30B 109.5
H30A C30 H30B 109.5
C28 C30 H30C 109.5
H30A C30 H30C 109.5
H30B C30 H30C 109.5
F1A C31 C36 123.5(9)
F1A C31 C32 114.6(9)
C36 C31 C32 121.5(7)
C36 C31 H31 119.3
C32 C31 H31 119.3
C31 C32 C33 117.9(7)
C31 C32 H32 121.0
C33 C32 H32 121.0
F1B C33 C32 119.1(7)
F1B C33 C34 118.8(7)
C32 C33 C34 122.1(7)
C32 C33 H33 119.0
C34 C33 H33 119.0
C35 C34 C33 118.8(6)
C35 C34 H34 120.6
C33 C34 H34 120.6
C34 C35 C36 119.7(7)
C34 C35 H35 120.2
C36 C35 H35 120.2
C31 C36 C35 120.0(7)
C31 C36 H36 120.0
C35 C36 H36 120.0

loop_
_geom_bond_atom_site_label_1
_geom_bond_atom_site_label_2
_geom_bond_distance
Au1 P1 2.3038(14)
Au1 Ge1 2.3899(7)
Ge1 Cl2 2.1821(17)
Ge1 Cl1 2.1876(18)
Ge1 Cl3 2.1900(17)
P1 C016 1.809(6)
P1 C00N 1.814(6)
P1 C1 1.839(6)
C00N H00A 0.9800
C00N H00B 0.9800
C00N H00C 0.9800
C1 C6 1.417(8)
C1 C2 1.417(8)
C2 C3 1.400(8)
C2 C7 1.508(8)
C3 C4 1.376(9)
C3 H3 0.9500
C4 C5 1.393(8)
C4 H4 0.9500
C5 C6 1.394(8)
C5 H5 0.9500
C6 C19 1.507(7)
C7 C12 1.412(8)
C7 C8 1.417(8)
C8 C9 1.396(8)
C8 C13 1.526(8)
C9 C10 1.383(9)
C9 H9 0.9500
C10 C11 1.383(9)
C10 H10 0.9500
C11 C12 1.399(8)
C11 H11 0.9500
C12 C16 1.513(8)
C13 C15 1.535(9)
C13 C14 1.537(10)
C13 H13 1.0000
C14 H14A 0.9800
C14 H14B 0.9800
C14 H14C 0.9800
C15 H15A 0.9800
C15 H15B 0.9800
C15 H15C 0.9800
C16 C18 1.532(9)
C16 C17 1.538(9)
C16 H16 1.0000
C016 H01A 0.9800
C016 H01B 0.9800
C016 H01C 0.9800
C17 H17A 0.9800
C17 H17B 0.9800
C17 H17C 0.9800
C18 H18A 0.9800
C18 H18B 0.9800
C18 H18C 0.9800
C19 C24 1.405(8)
C19 C20 1.413(8)
C20 C21 1.399(9)
C20 C25 1.523(8)
C21 C22 1.381(9)
C21 H21 0.9500
C22 C23 1.393(9)
C22 H22 0.9500
C23 C24 1.403(8)
C23 H23 0.9500
C24 C28 1.519(8)
C25 C27 1.534(9)
C25 C26 1.536(9)
C25 H25 1.0000
C26 H26A 0.9800
C26 H26B 0.9800
C26 H26C 0.9800
C27 H27A 0.9800
C27 H27B 0.9800
C27 H27C 0.9800
C28 C29 1.517(8)
C28 C30 1.528(9)
C28 H28 1.0000
C29 H29A 0.9800
C29 H29B 0.9800
C29 H29C 0.9800
C30 H30A 0.9800
C30 H30B 0.9800
C30 H30C 0.9800
F1B C33 1.336(9)
F1A C31 1.250(14)
C31 C36 1.357(10)
C31 C32 1.370(10)
C31 H31 0.9500
C32 C33 1.374(10)
C32 H32 0.9500
C33 C34 1.377(10)
C33 H33 0.9500
C34 C35 1.372(10)
C34 H34 0.9500
C35 C36 1.388(10)
C35 H35 0.9500
C36 H36 0.9500

loop_
_geom_torsion_atom_site_label_1
_geom_torsion_atom_site_label_2
_geom_torsion_atom_site_label_3
_geom_torsion_atom_site_label_4
_geom_torsion
C016 P1 C1 C6 -39.8(6)
C00N P1 C1 C6 72.6(5)
Au1 P1 C1 C6 -168.0(4)
C016 P1 C1 C2 147.3(5)
C00N P1 C1 C2 -100.3(5)
Au1 P1 C1 C2 19.0(5)
C6 C1 C2 C3 -5.1(8)
P1 C1 C2 C3 168.2(4)
C6 C1 C2 C7 168.0(5)
P1 C1 C2 C7 -18.7(7)
C1 C2 C3 C4 1.6(9)
C7 C2 C3 C4 -172.2(6)
C2 C3 C4 C5 3.0(10)
C3 C4 C5 C6 -4.1(10)
C4 C5 C6 C1 0.6(9)
C4 C5 C6 C19 176.1(6)
C2 C1 C6 C5 4.0(8)
P1 C1 C6 C5 -168.8(4)
C2 C1 C6 C19 -171.1(5)
P1 C1 C6 C19 16.2(8)
C3 C2 C7 C12 -83.6(7)
C1 C2 C7 C12 103.0(7)
C3 C2 C7 C8 87.7(7)
C1 C2 C7 C8 -85.6(7)
C12 C7 C8 C9 -0.7(8)
C2 C7 C8 C9 -172.1(5)
C12 C7 C8 C13 178.7(5)
C2 C7 C8 C13 7.3(8)
C7 C8 C9 C10 0.7(9)
C13 C8 C9 C10 -178.7(6)
C8 C9 C10 C11 -0.3(10)
C9 C10 C11 C12 -0.1(10)
C10 C11 C12 C7 0.1(9)
C10 C11 C12 C16 -179.0(6)
C8 C7 C12 C11 0.3(8)
C2 C7 C12 C11 171.5(5)
C8 C7 C12 C16 179.4(5)
C2 C7 C12 C16 -9.4(8)
C9 C8 C13 C15 62.2(8)
C7 C8 C13 C15 -117.2(7)
C9 C8 C13 C14 -62.7(7)
C7 C8 C13 C14 118.0(7)
C11 C12 C16 C18 -76.1(7)
C7 C12 C16 C18 104.8(6)
C11 C12 C16 C17 49.2(8)
C7 C12 C16 C17 -129.8(6)
C5 C6 C19 C24 81.7(7)
C1 C6 C19 C24 -103.1(7)
C5 C6 C19 C20 -92.6(7)
C1 C6 C19 C20 82.6(7)
C24 C19 C20 C21 2.7(8)
C6 C19 C20 C21 176.9(6)
C24 C19 C20 C25 -174.7(5)
C6 C19 C20 C25 -0.4(8)
C19 C20 C21 C22 -1.1(9)
C25 C20 C21 C22 176.3(6)
C20 C21 C22 C23 -0.5(9)
C21 C22 C23 C24 0.5(9)
C22 C23 C24 C19 1.0(9)
C22 C23 C24 C28 -176.9(5)
C20 C19 C24 C23 -2.6(8)
C6 C19 C24 C23 -176.7(5)
C20 C19 C24 C28 175.2(5)
C6 C19 C24 C28 1.1(8)
C21 C20 C25 C27 -85.4(7)
C19 C20 C25 C27 91.9(7)
C21 C20 C25 C26 38.5(8)
C19 C20 C25 C26 -144.1(6)
C23 C24 C28 C29 -41.3(7)
C19 C24 C28 C29 140.9(6)
C23 C24 C28 C30 82.7(7)
C19 C24 C28 C30 -95.1(6)
F1A C31 C32 C33 -173.6(8)
C36 C31 C32 C33 -1.0(10)
C31 C32 C33 F1B -178.8(6)
C31 C32 C33 C34 -0.5(10)
F1B C33 C34 C35 179.9(6)
C32 C33 C34 C35 1.5(11)
C33 C34 C35 C36 -1.1(10)
F1A C31 C36 C35 173.3(9)
C32 C31 C36 C35 1.3(11)
C34 C35 C36 C31 -0.3(11)
